data_7033447
loop_
_publ_author_name
'Yang, En-Cui'
'Liu, Zhong-Yi'
'Chen, Si-Hang'
'Su, Yan-Hong'
'Zhang, Yan-Yan'
'Zhao, Xiao-Jun'

_publ_section_title
;
 Four linear Cu(II)3 subunit-based coordination polymers with various
 inter-subunit connections, spin ground-states and intra-/inter-subunit
 magnetic couplings.
;
_journal_issue 7
_journal_name_full 'Dalton transactions (Cambridge, England : 2003)'
_journal_page_first 3190
_journal_page_last 3199
_journal_paper_doi 10.1039/c4dt03741c
_journal_volume 44
_journal_year 2015
_chemical_formula_moiety 'C20 H16 Cu3 N10 O16, 2(H2O)'
_chemical_formula_sum 'C10 H12 Cu1.5 N5 O9'
_chemical_formula_weight 441.56
_chemical_name_systematic
; 
 ? 
;
_space_group_IT_number 2
_symmetry_cell_setting triclinic
_symmetry_space_group_name_Hall '-P 1'
_symmetry_space_group_name_H-M 'P -1'
_atom_sites_solution_hydrogens geom
_atom_sites_solution_primary direct
_atom_sites_solution_secondary difmap
_audit_creation_method SHELXL-97
_audit_update_record
;
2014-10-27 deposited with the CCDC.
2014-12-19 downloaded from the CCDC.
;
_cell_angle_alpha 102.7580(10)
_cell_angle_beta 97.5380(10)
_cell_angle_gamma 93.1230(10)
_cell_formula_units_Z 2
_cell_length_a 7.5559(5)
_cell_length_b 9.5691(7)
_cell_length_c 10.5354(7)
_cell_measurement_reflns_used 2235
_cell_measurement_temperature 296(2)
_cell_measurement_theta_max 27.98
_cell_measurement_theta_min 2.19
_cell_volume 733.77(9)
_computing_cell_refinement 'Bruker SAINT'
_computing_data_collection 'Bruker APEX2'
_computing_data_reduction 'Bruker SAINT'
_computing_molecular_graphics 'Bruker SHELXTL'
_computing_publication_material 'Bruker SHELXTL'
_computing_structure_refinement 'SHELXL-97 (Sheldrick, 1997)'
_computing_structure_solution 'SHELXS-97 (Sheldrick, 1990)'
_diffrn_ambient_temperature 296(2)
_diffrn_measured_fraction_theta_full 0.993
_diffrn_measured_fraction_theta_max 0.993
_diffrn_measurement_device_type 'Bruker APEX-II CCD'
_diffrn_measurement_method '\f and \w scans'
_diffrn_radiation_monochromator graphite
_diffrn_radiation_source 'fine-focus sealed tube'
_diffrn_radiation_type MoK\a
_diffrn_radiation_wavelength 0.71073
_diffrn_reflns_av_R_equivalents 0.0133
_diffrn_reflns_av_sigmaI/netI 0.0249
_diffrn_reflns_limit_h_max 8
_diffrn_reflns_limit_h_min -5
_diffrn_reflns_limit_k_max 11
_diffrn_reflns_limit_k_min -10
_diffrn_reflns_limit_l_max 10
_diffrn_reflns_limit_l_min -12
_diffrn_reflns_number 3755
_diffrn_reflns_theta_full 25.01
_diffrn_reflns_theta_max 25.01
_diffrn_reflns_theta_min 2.00
_diffrn_standards_number 0
_exptl_absorpt_coefficient_mu 2.258
_exptl_absorpt_correction_T_max 0.7579
_exptl_absorpt_correction_T_min 0.6867
_exptl_absorpt_correction_type multi-scan
_exptl_absorpt_process_details sadabs
_exptl_crystal_colour blue
_exptl_crystal_density_diffrn 1.999
_exptl_crystal_density_meas ?
_exptl_crystal_density_method 'not measured'
_exptl_crystal_description block
_exptl_crystal_F_000 445
_exptl_crystal_size_max 0.18
_exptl_crystal_size_mid 0.17
_exptl_crystal_size_min 0.13
_refine_diff_density_max 1.185
_refine_diff_density_min -0.853
_refine_diff_density_rms 0.088
_refine_ls_extinction_method none
_refine_ls_goodness_of_fit_ref 1.049
_refine_ls_hydrogen_treatment constr
_refine_ls_matrix_type full
_refine_ls_number_parameters 246
_refine_ls_number_reflns 2570
_refine_ls_number_restraints 46
_refine_ls_restrained_S_all 1.095
_refine_ls_R_factor_all 0.0450
_refine_ls_R_factor_gt 0.0392
_refine_ls_shift/su_max 0.001
_refine_ls_shift/su_mean 0.000
_refine_ls_structure_factor_coef Fsqd
_refine_ls_weighting_details 'calc w=1/[\s^2^(Fo^2^)+(0.0448P)^2^+2.0079P] where P=(Fo^2^+2Fc^2^)/3'
_refine_ls_weighting_scheme calc
_refine_ls_wR_factor_gt 0.0956
_refine_ls_wR_factor_ref 0.0998
_reflns_number_gt 2256
_reflns_number_total 2570
_reflns_threshold_expression >2sigma(I)
_cod_data_source_file c4dt03741c1.cif
_cod_data_source_block n120921b
_cod_depositor_comments
;
The following automatic conversions were performed:

'_symmetry_cell_setting' value 'Triclinic' changed to 'triclinic'
according to
/usr/data/users/saulius/crontab/automatic-downloads/rss-feeds/RSC/lib/dictionaries/cif_core.dic
dictionary named 'cif_core.dic' version 2.4.2 from 2011-04-26.

Automatic conversion script
Id: cif_fix_values 2935 2014-11-11 08:27:57Z andrius 

The following automatic conversions were performed:

'_exptl_crystal_density_meas' value 'none' was changed to '?' - the
value is perceived as not measured.

Automatic conversion script
Id: cif_fix_values 3008 2015-01-20 13:52:24Z robertas 

 Adding full bibliography for 7033447--7033450.cif.
;
_cod_original_sg_symbol_H-M P-1
_cod_original_formula_sum 'C10 H12 Cu1.50 N5 O9'
_cod_database_code 7033447

loop_
_symmetry_equiv_pos_as_xyz
'x, y, z'
'-x, -y, -z'

loop_
_atom_site_label
_atom_site_type_symbol
_atom_site_fract_x
_atom_site_fract_y
_atom_site_fract_z
_atom_site_U_iso_or_equiv
_atom_site_adp_type
_atom_site_occupancy
_atom_site_symmetry_multiplicity
_atom_site_calc_flag
_atom_site_refinement_flags
_atom_site_disorder_assembly
_atom_site_disorder_group
Cu1 Cu 0.0000 0.5000 0.5000 0.02595(19) Uani 1 2 d S . .
Cu2 Cu -0.07495(6) 0.85445(5) 0.55410(5) 0.02519(17) Uani 1 1 d . . .
O1 O 0.4755(5) 0.6283(4) 0.3593(5) 0.0725(13) Uani 1 1 d . . .
O2 O 0.3894(5) 0.8384(4) 0.3553(5) 0.0781(16) Uani 1 1 d . . .
O3 O 0.0040(3) 0.9360(3) 0.3716(3) 0.0253(6) Uani 1 1 d . . .
O4 O 0.1062(6) 0.9476(4) 0.1866(4) 0.0575(11) Uani 1 1 d . B .
O7 O -0.3204(4) 0.9025(3) 0.5355(3) 0.0422(8) Uani 1 1 d . . .
H7A H -0.3378 0.9891 0.5640 0.063 Uiso 1 1 d R . .
H7B H -0.3981 0.8701 0.4692 0.063 Uiso 1 1 d R . .
O8 O -0.1451(4) 0.6540(3) 0.4877(3) 0.0337(7) Uani 1 1 d . . .
H8' H -0.2557 0.6425 0.4607 0.051 Uiso 1 1 d R . .
N1 N 0.1936(4) 0.6535(3) 0.5966(3) 0.0271(7) Uani 1 1 d . . .
N2 N 0.1598(5) 0.7959(3) 0.6175(4) 0.0302(8) Uani 1 1 d . . .
N3 N 0.4240(4) 0.7826(4) 0.7186(3) 0.0286(8) Uani 1 1 d . . .
N4 N 0.5922(5) 0.8165(4) 0.8002(4) 0.0383(9) Uani 1 1 d . . .
H4" H 0.6557 0.8778 0.7662 0.046 Uiso 1 1 d R . .
H4' H 0.5700 0.8559 0.8817 0.046 Uiso 1 1 d R . .
C1 C 0.3005(6) 0.8721(4) 0.6907(5) 0.0349(10) Uani 1 1 d . . .
H1 H 0.3134 0.9718 0.7188 0.042 Uiso 1 1 calc R . .
C2 C 0.3546(5) 0.6497(4) 0.6594(4) 0.0311(9) Uani 1 1 d . . .
H2 H 0.4117 0.5665 0.6621 0.037 Uiso 1 1 calc R . .
C3 C 0.1811(5) 0.6362(4) 0.2549(4) 0.0294(9) Uani 1 1 d . . .
C4 C 0.0361(5) 0.7147(4) 0.2231(4) 0.0261(8) Uani 1 1 d . B .
C5 C -0.1218(5) 0.6341(5) 0.1559(4) 0.0341(7) Uani 1 1 d DU . .
C6 C -0.1397(6) 0.4855(4) 0.1209(4) 0.0326(10) Uani 1 1 d . B .
H6 H -0.2474 0.4365 0.0761 0.039 Uiso 1 1 calc R . .
C7 C 0.0033(6) 0.4111(5) 0.1531(5) 0.0381(11) Uani 1 1 d . . .
H7 H -0.0066 0.3111 0.1309 0.046 Uiso 1 1 calc R B .
C8 C 0.1625(6) 0.4868(5) 0.2190(4) 0.0342(10) Uani 1 1 d . B .
H8 H 0.2597 0.4363 0.2398 0.041 Uiso 1 1 calc R . .
C9 C 0.3635(6) 0.7062(5) 0.3293(5) 0.0381(11) Uani 1 1 d . . .
C10 C 0.0510(5) 0.8792(4) 0.2604(4) 0.0294(9) Uani 1 1 d . . .
O9 O 0.3290(8) 0.8585(7) 0.0002(6) 0.0632(16) Uani 0.714(8) 1 d P A 1
O9' O 0.241(2) 0.9101(18) -0.0464(16) 0.0632(16) Uani 0.286(8) 1 d P A 2
N5 N -0.2882(10) 0.7055(9) 0.1363(5) 0.0352(7) Uani 0.486(7) 1 d PDU B 1
O5 O -0.2907(10) 0.8345(8) 0.1587(8) 0.0412(10) Uani 0.486(7) 1 d PDU B 1
O6 O -0.4278(9) 0.6365(8) 0.0971(8) 0.0422(9) Uani 0.486(7) 1 d PDU B 1
N5' N -0.2688(9) 0.7061(8) 0.0962(5) 0.0352(7) Uani 0.514(7) 1 d PDU B 2
O5' O -0.2485(10) 0.8346(7) 0.1109(8) 0.0412(10) Uani 0.514(7) 1 d PDU B 2
O6' O -0.4048(9) 0.6346(7) 0.0343(8) 0.0422(9) Uani 0.514(7) 1 d PDU B 2

loop_
_atom_site_aniso_label
_atom_site_aniso_U_11
_atom_site_aniso_U_22
_atom_site_aniso_U_33
_atom_site_aniso_U_23
_atom_site_aniso_U_13
_atom_site_aniso_U_12
Cu1 0.0233(4) 0.0151(3) 0.0378(4) 0.0039(3) 0.0017(3) 0.0028(3)
Cu2 0.0212(3) 0.0157(3) 0.0363(3) 0.0026(2) 0.0003(2) 0.00354(18)
O1 0.044(2) 0.047(2) 0.114(4) 0.017(2) -0.032(2) 0.0056(18)
O2 0.0302(19) 0.035(2) 0.136(4) -0.034(2) -0.014(2) 0.0084(15)
O3 0.0246(14) 0.0186(13) 0.0302(15) 0.0002(11) 0.0030(11) 0.0047(11)
O4 0.099(3) 0.0320(18) 0.045(2) 0.0048(16) 0.034(2) -0.0022(19)
O7 0.0221(15) 0.0280(16) 0.064(2) -0.0093(15) -0.0072(14) 0.0063(12)
O8 0.0235(15) 0.0174(14) 0.0558(19) 0.0037(13) -0.0029(13) 0.0024(11)
N1 0.0250(17) 0.0174(16) 0.0383(19) 0.0055(14) 0.0028(15) 0.0061(13)
N2 0.0266(18) 0.0176(16) 0.044(2) 0.0046(15) -0.0004(15) 0.0039(13)
N3 0.0219(17) 0.0239(17) 0.0368(19) 0.0036(15) -0.0020(14) 0.0024(14)
N4 0.0262(19) 0.038(2) 0.046(2) 0.0064(17) -0.0063(16) 0.0001(16)
C1 0.033(2) 0.020(2) 0.048(3) 0.0047(19) 0.000(2) 0.0066(17)
C2 0.025(2) 0.022(2) 0.046(3) 0.0077(18) 0.0014(18) 0.0062(16)
C3 0.029(2) 0.029(2) 0.027(2) -0.0010(17) 0.0028(17) 0.0041(17)
C4 0.030(2) 0.023(2) 0.023(2) -0.0012(16) 0.0050(16) 0.0017(16)
C5 0.0309(15) 0.0382(14) 0.0282(17) -0.0026(15) 0.0025(13) 0.0062(12)
C6 0.032(2) 0.030(2) 0.032(2) 0.0000(18) 0.0036(18) -0.0065(18)
C7 0.047(3) 0.021(2) 0.042(3) -0.0009(18) 0.003(2) 0.0007(19)
C8 0.038(2) 0.028(2) 0.035(2) 0.0018(18) 0.0044(19) 0.0087(18)
C9 0.030(2) 0.037(3) 0.040(3) -0.004(2) 0.0026(19) 0.0060(19)
C10 0.029(2) 0.024(2) 0.031(2) -0.0003(18) 0.0008(17) 0.0013(17)
O9 0.054(4) 0.068(4) 0.063(4) 0.004(3) 0.014(3) 0.003(3)
O9' 0.054(4) 0.068(4) 0.063(4) 0.004(3) 0.014(3) 0.003(3)
N5 0.0317(14) 0.0397(12) 0.0290(18) -0.0032(15) 0.0024(13) 0.0066(11)
O5 0.0369(18) 0.0435(15) 0.035(2) -0.0069(19) 0.0001(16) 0.0117(15)
O6 0.0352(16) 0.0478(16) 0.037(2) -0.002(2) 0.0003(18) 0.0036(14)
N5' 0.0317(14) 0.0397(12) 0.0290(18) -0.0032(15) 0.0024(13) 0.0066(11)
O5' 0.0369(18) 0.0435(15) 0.035(2) -0.0069(19) 0.0001(16) 0.0117(15)
O6' 0.0352(16) 0.0478(16) 0.037(2) -0.002(2) 0.0003(18) 0.0036(14)

loop_
_atom_type_symbol
_atom_type_description
_atom_type_scat_dispersion_real
_atom_type_scat_dispersion_imag
_atom_type_scat_source
C C 0.0033 0.0016 'International Tables Vol C Tables 4.2.6.8 and 6.1.1.4'
H H 0.0000 0.0000 'International Tables Vol C Tables 4.2.6.8 and 6.1.1.4'
N N 0.0061 0.0033 'International Tables Vol C Tables 4.2.6.8 and 6.1.1.4'
O O 0.0106 0.0060 'International Tables Vol C Tables 4.2.6.8 and 6.1.1.4'
Cu Cu 0.3201 1.2651 'International Tables Vol C Tables 4.2.6.8 and 6.1.1.4'

loop_
_geom_angle_atom_site_label_1
_geom_angle_atom_site_label_2
_geom_angle_atom_site_label_3
_geom_angle
_geom_angle_site_symmetry_1
_geom_angle_site_symmetry_3
O8 Cu1 O8 180.00(9) . 2_566
O8 Cu1 N1 94.22(12) . 2_566
O8 Cu1 N1 85.78(12) 2_566 2_566
O8 Cu1 N1 85.78(12) . .
O8 Cu1 N1 94.22(12) 2_566 .
N1 Cu1 N1 180.0 2_566 .
O8 Cu2 O7 92.16(12) . .
O8 Cu2 N2 86.30(13) . .
O7 Cu2 N2 164.72(16) . .
O8 Cu2 O3 178.36(12) . 2_576
O7 Cu2 O3 87.39(12) . 2_576
N2 Cu2 O3 93.73(12) . 2_576
O8 Cu2 O3 104.87(12) . .
O7 Cu2 O3 96.68(13) . .
N2 Cu2 O3 98.41(13) . .
O3 Cu2 O3 76.75(11) 2_576 .
C10 O3 Cu2 117.4(3) . 2_576
C10 O3 Cu2 136.5(3) . .
Cu2 O3 Cu2 103.25(11) 2_576 .
Cu2 O7 H7A 116.7 . .
Cu2 O7 H7B 125.4 . .
H7A O7 H7B 107.0 . .
Cu1 O8 Cu2 126.58(15) . .
Cu1 O8 H8' 123.7 . .
Cu2 O8 H8' 109.2 . .
C2 N1 N2 106.6(3) . .
C2 N1 Cu1 133.2(3) . .
N2 N1 Cu1 119.9(2) . .
C1 N2 N1 107.9(3) . .
C1 N2 Cu2 130.5(3) . .
N1 N2 Cu2 121.5(3) . .
C2 N3 C1 106.8(3) . .
C2 N3 N4 124.5(3) . .
C1 N3 N4 128.6(3) . .
N3 N4 H4" 106.5 . .
N3 N4 H4' 106.7 . .
H4" N4 H4' 112.9 . .
N2 C1 N3 108.8(4) . .
N2 C1 H1 125.6 . .
N3 C1 H1 125.6 . .
N1 C2 N3 109.9(3) . .
N1 C2 H2 125.1 . .
N3 C2 H2 125.1 . .
C8 C3 C4 119.9(4) . .
C8 C3 C9 116.5(4) . .
C4 C3 C9 123.6(4) . .
C5 C4 C3 116.4(4) . .
C5 C4 C10 122.0(4) . .
C3 C4 C10 121.6(4) . .
C6 C5 C4 123.4(4) . .
C6 C5 N5 115.9(5) . .
C4 C5 N5 120.0(5) . .
C6 C5 N5' 115.6(5) . .
C4 C5 N5' 120.0(5) . .
N5 C5 N5' 18.14(17) . .
C7 C6 C5 119.2(4) . .
C7 C6 H6 120.4 . .
C5 C6 H6 120.4 . .
C6 C7 C8 119.2(4) . .
C6 C7 H7 120.4 . .
C8 C7 H7 120.4 . .
C7 C8 C3 121.9(4) . .
C7 C8 H8 119.1 . .
C3 C8 H8 119.1 . .
O1 C9 O2 123.4(4) . .
O1 C9 C3 118.2(4) . .
O2 C9 C3 118.5(4) . .
O4 C10 O3 124.2(4) . .
O4 C10 C4 120.1(4) . .
O3 C10 C4 115.7(4) . .
O6 N5 O5 116.7(7) . .
O6 N5 C5 120.5(7) . .
O5 N5 C5 122.8(7) . .
O5' N5' O6' 122.5(7) . .
O5' N5' C5 117.7(6) . .
O6' N5' C5 119.8(6) . .

loop_
_geom_bond_atom_site_label_1
_geom_bond_atom_site_label_2
_geom_bond_distance
_geom_bond_site_symmetry_2
Cu1 O8 1.901(3) .
Cu1 O8 1.901(3) 2_566
Cu1 N1 2.012(3) 2_566
Cu1 N1 2.012(3) .
Cu2 O8 1.910(3) .
Cu2 O7 1.931(3) .
Cu2 N2 1.967(3) .
Cu2 O3 2.000(3) 2_576
Cu2 O3 2.361(3) .
O1 C9 1.214(6) .
O2 C9 1.233(6) .
O3 C10 1.282(5) .
O3 Cu2 2.000(3) 2_576
O4 C10 1.219(5) .
O7 H7A 0.8400 .
O7 H7B 0.8400 .
O8 H8' 0.8399 .
N1 C2 1.313(5) .
N1 N2 1.375(4) .
N2 C1 1.307(5) .
N3 C2 1.332(5) .
N3 C1 1.348(5) .
N3 N4 1.416(5) .
N4 H4" 0.8999 .
N4 H4' 0.9001 .
C1 H1 0.9300 .
C2 H2 0.9300 .
C3 C8 1.390(6) .
C3 C4 1.408(6) .
C3 C9 1.532(6) .
C4 C5 1.399(6) .
C4 C10 1.530(5) .
C5 C6 1.382(6) .
C5 N5 1.476(7) .
C5 N5' 1.482(7) .
C6 C7 1.372(6) .
C6 H6 0.9300 .
C7 C8 1.385(6) .
C7 H7 0.9300 .
C8 H8 0.9300 .
N5 O6 1.187(7) .
N5 O5 1.206(7) .
N5' O5' 1.204(7) .
N5' O6' 1.224(7) .

loop_
_geom_torsion_atom_site_label_1
_geom_torsion_atom_site_label_2
_geom_torsion_atom_site_label_3
_geom_torsion_atom_site_label_4
_geom_torsion
_geom_torsion_site_symmetry_1
_geom_torsion_site_symmetry_4
O8 Cu2 O3 C10 -20.9(4) . .
O7 Cu2 O3 C10 -114.9(4) . .
N2 Cu2 O3 C10 67.5(4) . .
O3 Cu2 O3 C10 159.3(4) 2_576 .
O8 Cu2 O3 Cu2 179.75(11) . 2_576
O7 Cu2 O3 Cu2 85.72(13) . 2_576
N2 Cu2 O3 Cu2 -91.88(13) . 2_576
O3 Cu2 O3 Cu2 0.0 2_576 2_576
O8 Cu1 O8 Cu2 -157(19) 2_566 .
N1 Cu1 O8 Cu2 -179.6(2) 2_566 .
N1 Cu1 O8 Cu2 0.4(2) . .
O7 Cu2 O8 Cu1 -165.3(2) . .
N2 Cu2 O8 Cu1 -0.5(2) . .
O3 Cu2 O8 Cu1 -91(4) 2_576 .
O3 Cu2 O8 Cu1 97.2(2) . .
O8 Cu1 N1 C2 172.9(4) . .
O8 Cu1 N1 C2 -7.1(4) 2_566 .
N1 Cu1 N1 C2 -115(12) 2_566 .
O8 Cu1 N1 N2 0.0(3) . .
O8 Cu1 N1 N2 180.0(3) 2_566 .
N1 Cu1 N1 N2 72(11) 2_566 .
C2 N1 N2 C1 0.4(5) . .
Cu1 N1 N2 C1 175.0(3) . .
C2 N1 N2 Cu2 -174.9(3) . .
Cu1 N1 N2 Cu2 -0.3(4) . .
O8 Cu2 N2 C1 -173.7(4) . .
O7 Cu2 N2 C1 -89.1(6) . .
O3 Cu2 N2 C1 4.6(4) 2_576 .
O3 Cu2 N2 C1 81.8(4) . .
O8 Cu2 N2 N1 0.4(3) . .
O7 Cu2 N2 N1 85.1(6) . .
O3 Cu2 N2 N1 178.8(3) 2_576 .
O3 Cu2 N2 N1 -104.1(3) . .
N1 N2 C1 N3 -0.5(5) . .
Cu2 N2 C1 N3 174.2(3) . .
C2 N3 C1 N2 0.5(5) . .
N4 N3 C1 N2 -176.3(4) . .
N2 N1 C2 N3 -0.1(5) . .
Cu1 N1 C2 N3 -173.7(3) . .
C1 N3 C2 N1 -0.2(5) . .
N4 N3 C2 N1 176.7(4) . .
C8 C3 C4 C5 0.3(6) . .
C9 C3 C4 C5 -179.4(4) . .
C8 C3 C4 C10 -179.8(4) . .
C9 C3 C4 C10 0.5(6) . .
C3 C4 C5 C6 0.0(6) . .
C10 C4 C5 C6 -179.9(4) . .
C3 C4 C5 N5 170.7(4) . .
C10 C4 C5 N5 -9.2(6) . .
C3 C4 C5 N5' -168.3(4) . .
C10 C4 C5 N5' 11.8(6) . .
C4 C5 C6 C7 0.1(7) . .
N5 C5 C6 C7 -171.0(4) . .
N5' C5 C6 C7 168.9(4) . .
C5 C6 C7 C8 -0.5(7) . .
C6 C7 C8 C3 0.8(7) . .
C4 C3 C8 C7 -0.7(7) . .
C9 C3 C8 C7 179.1(4) . .
C8 C3 C9 O1 -4.5(7) . .
C4 C3 C9 O1 175.2(5) . .
C8 C3 C9 O2 175.3(5) . .
C4 C3 C9 O2 -5.0(7) . .
Cu2 O3 C10 O4 -13.8(6) 2_576 .
Cu2 O3 C10 O4 -171.1(3) . .
Cu2 O3 C10 C4 165.5(3) 2_576 .
Cu2 O3 C10 C4 8.3(5) . .
C5 C4 C10 O4 -92.4(5) . .
C3 C4 C10 O4 87.7(5) . .
C5 C4 C10 O3 88.2(5) . .
C3 C4 C10 O3 -91.6(5) . .
C6 C5 N5 O6 2.6(4) . .
C4 C5 N5 O6 -168.9(5) . .
N5' C5 N5 O6 95.9(18) . .
C6 C5 N5 O5 -177.5(4) . .
C4 C5 N5 O5 11.1(5) . .
N5' C5 N5 O5 -84.1(18) . .
C6 C5 N5' O5' -171.1(4) . .
C4 C5 N5' O5' -2.0(4) . .
N5 C5 N5' O5' 93.4(18) . .
C6 C5 N5' O6' 8.8(4) . .
C4 C5 N5' O6' 178.0(4) . .
N5 C5 N5' O6' -86.7(18) . .
